data_4024427
loop_
_publ_author_name
'Minmin Yang'
'Thomas Albrecht-Schmitt'
'Vince Cammarata'
'Peter Livant'
'David S. Makhanu'
'Richard Sykora'
'Wei Zhu'

_publ_section_title
;
Trialkylamines More Planar at Nitrogen Than Triisopropylamine in the Solid
State
;
_journal_name_full 'Journal of Organic Chemistry'
_journal_page_first 2671
_journal_page_last 2678
_journal_paper_doi 10.1021/jo802086h
_journal_volume 74
_journal_year 2009
_chemical_formula_moiety 'C15 H34 N2 O'
_chemical_formula_sum 'C15 H34 N2 O'
_chemical_formula_weight 258.44
_chemical_name_systematic
; 
 2,3-Bis(diisopropylamino)-1-propanol 
;
_space_group_IT_number 14
_symmetry_cell_setting monoclinic
_symmetry_space_group_name_Hall '-P 2yn'
_symmetry_space_group_name_H-M 'P 1 21/n 1'
_atom_sites_solution_hydrogens geom
_atom_sites_solution_primary direct
_atom_sites_solution_secondary difmap
_audit_creation_method SHELXL-97
_cell_angle_alpha 90.00
_cell_angle_beta 103.7000(10)
_cell_angle_gamma 90.00
_cell_formula_units_Z 4
_cell_length_a 10.9485(6)
_cell_length_b 11.1399(6)
_cell_length_c 14.3517(8)
_cell_measurement_reflns_used 14117
_cell_measurement_temperature 193(2)
_cell_measurement_theta_max 25.68
_cell_measurement_theta_min 2.12
_cell_volume 1700.61(16)
_computing_cell_refinement 'SMART, SAINT'
_computing_data_collection SMART
_computing_data_reduction SAINT
_computing_molecular_graphics 'SHELXTL (Bruker, 1998)'
_computing_structure_refinement 'SHELXL-97 (Sheldrick, 1997)'
_computing_structure_solution 'SHELXS-97 (Sheldrick, 1990)'
_diffrn_ambient_temperature 193(2)
_diffrn_measured_fraction_theta_full 1.000
_diffrn_measured_fraction_theta_max 1.000
_diffrn_measurement_device_type 'Bruker APEX'
_diffrn_measurement_method '0.3 wide w/ exposures'
_diffrn_radiation_monochromator graphite
_diffrn_radiation_source 'fine-focus sealed tube'
_diffrn_radiation_type MoK\a
_diffrn_radiation_wavelength 0.71073
_diffrn_reflns_av_R_equivalents 0.0335
_diffrn_reflns_av_sigmaI/netI 0.0370
_diffrn_reflns_limit_h_max 13
_diffrn_reflns_limit_h_min -13
_diffrn_reflns_limit_k_max 13
_diffrn_reflns_limit_k_min -13
_diffrn_reflns_limit_l_max 17
_diffrn_reflns_limit_l_min -17
_diffrn_reflns_number 14117
_diffrn_reflns_theta_full 25.68
_diffrn_reflns_theta_max 25.68
_diffrn_reflns_theta_min 2.12
_exptl_absorpt_coefficient_mu 0.062
_exptl_absorpt_correction_T_max 0.999
_exptl_absorpt_correction_T_min 0.905
_exptl_absorpt_correction_type multi-scan
_exptl_absorpt_process_details SADABS
_exptl_crystal_colour colorless
_exptl_crystal_density_diffrn 1.009
_exptl_crystal_density_method 'not measured'
_exptl_crystal_description needle
_exptl_crystal_F_000 584
_exptl_crystal_size_max 0.500
_exptl_crystal_size_mid 0.02
_exptl_crystal_size_min 0.02
_refine_diff_density_max 0.504
_refine_diff_density_min -0.217
_refine_diff_density_rms 0.050
_refine_ls_extinction_method none
_refine_ls_goodness_of_fit_ref 1.055
_refine_ls_hydrogen_treatment constr
_refine_ls_matrix_type full
_refine_ls_number_parameters 196
_refine_ls_number_reflns 3232
_refine_ls_number_restraints 0
_refine_ls_restrained_S_all 1.055
_refine_ls_R_factor_all 0.0945
_refine_ls_R_factor_gt 0.0729
_refine_ls_shift/su_max 0.000
_refine_ls_shift/su_mean 0.000
_refine_ls_structure_factor_coef Fsqd
_refine_ls_weighting_details 'calc w=1/[\s^2^(Fo^2^)+(0.1115P)^2^+0.8656P] where P=(Fo^2^+2Fc^2^)/3'
_refine_ls_weighting_scheme calc
_refine_ls_wR_factor_gt 0.1996
_refine_ls_wR_factor_ref 0.2191
_reflns_number_gt 2374
_reflns_number_total 3232
_reflns_threshold_expression >2sigma(I)
_cod_data_source_file jo802086h_si_006.cif
_cod_data_source_block abs1
_cod_original_sg_symbol_H-M 'P 21/n'
_cod_database_code 4024427

loop_
_symmetry_equiv_pos_as_xyz
'x, y, z'
'-x+1/2, y+1/2, -z+1/2'
'-x, -y, -z'
'x-1/2, -y-1/2, z-1/2'

loop_
_atom_site_label
_atom_site_type_symbol
_atom_site_fract_x
_atom_site_fract_y
_atom_site_fract_z
_atom_site_U_iso_or_equiv
_atom_site_adp_type
_atom_site_occupancy
_atom_site_symmetry_multiplicity
_atom_site_calc_flag
_atom_site_refinement_flags
_atom_site_disorder_assembly
_atom_site_disorder_group
O1 O 0.7917(2) 0.43286(18) 0.29386(16) 0.0768(7) Uani 1 1 d . . .
H1 H 0.7718 0.3753 0.3263 0.180 Uiso 1 1 d . . .
N1 N 1.01925(16) 0.21138(17) 0.23804(12) 0.0378(5) Uani 1 1 d . . .
N2 N 0.84120(17) 0.25115(16) 0.43043(12) 0.0387(5) Uani 1 1 d . . .
C1 C 0.9509(2) 0.1301(2) 0.16382(16) 0.0439(6) Uani 1 1 d . . .
H1A H 0.8712 0.1150 0.1785 0.044(6) Uiso 1 1 calc R . .
C2 C 0.9223(3) 0.1808(3) 0.06269(18) 0.0668(9) Uani 1 1 d . . .
H2A H 0.8637 0.2460 0.0578 0.098(13) Uiso 1 1 calc R . .
H2B H 0.8866 0.1191 0.0178 0.082(10) Uiso 1 1 calc R . .
H2C H 0.9986 0.2095 0.0485 0.083(11) Uiso 1 1 calc R . .
C3 C 1.0157(3) 0.0107(2) 0.1676(2) 0.0604(8) Uani 1 1 d . . .
H3A H 0.9669 -0.0416 0.1198 0.088(11) Uiso 1 1 calc R . .
H3B H 1.0239 -0.0243 0.2299 0.067(9) Uiso 1 1 calc R . .
H3C H 1.0975 0.0216 0.1556 0.085(10) Uiso 1 1 calc R . .
C4 C 1.1385(2) 0.2586(2) 0.22673(17) 0.0437(6) Uani 1 1 d . . .
H4A H 1.1625 0.2108 0.1783 0.055(7) Uiso 1 1 calc R . .
C5 C 1.2403(2) 0.2423(3) 0.3179(2) 0.0631(8) Uani 1 1 d . . .
H5A H 1.2412 0.1603 0.3387 0.090(11) Uiso 1 1 calc R . .
H5B H 1.2237 0.2940 0.3670 0.106(13) Uiso 1 1 calc R . .
H5C H 1.3205 0.2623 0.3058 0.086(10) Uiso 1 1 calc R . .
C6 C 1.1353(3) 0.3886(2) 0.1930(2) 0.0538(7) Uani 1 1 d . . .
H6A H 1.1113 0.4397 0.2395 0.066(8) Uiso 1 1 calc R . .
H6B H 1.0754 0.3965 0.1325 0.060(8) Uiso 1 1 calc R . .
H6C H 1.2171 0.4114 0.1859 0.063(8) Uiso 1 1 calc R . .
C7 C 0.9237(3) 0.3190(3) 0.50877(19) 0.0552(7) Uani 1 1 d . . .
H7A H 0.9845 0.3587 0.4812 0.075(9) Uiso 1 1 calc R . .
C8 C 0.8512(3) 0.4171(3) 0.5454(2) 0.0664(9) Uani 1 1 d . . .
H8A H 0.7843 0.3819 0.5689 0.074(9) Uiso 1 1 calc R . .
H8B H 0.8167 0.4715 0.4941 0.098(13) Uiso 1 1 calc R . .
H8C H 0.9068 0.4599 0.5963 0.073(9) Uiso 1 1 calc R . .
C9 C 0.9977(4) 0.2458(4) 0.5923(3) 0.0960(14) Uani 1 1 d . . .
H9A H 1.0448 0.1849 0.5688 0.119(15) Uiso 1 1 calc R . .
H9B H 0.9408 0.2087 0.6252 0.22(4) Uiso 1 1 calc R . .
H9C H 1.0544 0.2974 0.6358 0.105(13) Uiso 1 1 calc R . .
C10 C 0.7481(2) 0.1715(2) 0.45704(18) 0.0456(6) Uani 1 1 d . . .
H10A H 0.7270 0.2073 0.5120 0.055(7) Uiso 1 1 calc R . .
C11 C 0.6289(2) 0.1686(3) 0.3799(2) 0.0618(8) Uani 1 1 d . . .
H11A H 0.5682 0.1190 0.4001 0.080(10) Uiso 1 1 calc R . .
H11B H 0.6458 0.1364 0.3222 0.094(12) Uiso 1 1 calc R . .
H11C H 0.5964 0.2486 0.3680 0.079(10) Uiso 1 1 calc R . .
C12 C 0.7906(3) 0.0429(2) 0.4863(2) 0.0635(8) Uani 1 1 d . . .
H12A H 0.8712 0.0448 0.5309 0.082(10) Uiso 1 1 calc R . .
H12B H 0.7967 -0.0019 0.4304 0.066(8) Uiso 1 1 calc R . .
H12C H 0.7304 0.0053 0.5158 0.109(13) Uiso 1 1 calc R . .
C13 C 0.9111(2) 0.1922(2) 0.36666(16) 0.0442(6) Uani 1 1 d . . .
H13A H 0.8594 0.1301 0.3313 0.050(7) Uiso 1 1 calc R . .
H13B H 0.9847 0.1548 0.4055 0.051(7) Uiso 1 1 calc R . .
C14 C 0.9508(2) 0.2759(2) 0.29657(17) 0.0439(6) Uani 1 1 d . . .
H14A H 1.0093 0.3315 0.3343 0.050(7) Uiso 1 1 calc R . .
C15 C 0.8410(3) 0.3518(3) 0.2387(2) 0.0565(7) Uani 1 1 d . . .
H15A H 0.8696 0.3954 0.1902 0.065(8) Uiso 1 1 calc R . .
H15B H 0.7752 0.2988 0.2068 0.064(9) Uiso 1 1 calc R . .

loop_
_atom_site_aniso_label
_atom_site_aniso_U_11
_atom_site_aniso_U_22
_atom_site_aniso_U_33
_atom_site_aniso_U_23
_atom_site_aniso_U_13
_atom_site_aniso_U_12
O1 0.1005(17) 0.0563(12) 0.0857(15) 0.0182(11) 0.0464(13) 0.0298(12)
N1 0.0362(10) 0.0448(10) 0.0352(9) -0.0102(8) 0.0143(8) -0.0061(8)
N2 0.0399(10) 0.0434(10) 0.0369(10) -0.0102(8) 0.0175(8) -0.0047(8)
C1 0.0489(13) 0.0457(13) 0.0377(12) -0.0092(10) 0.0112(10) -0.0051(11)
C2 0.081(2) 0.078(2) 0.0364(14) -0.0079(13) 0.0027(13) -0.0120(18)
C3 0.0707(19) 0.0440(14) 0.0725(19) -0.0119(14) 0.0293(15) -0.0031(13)
C4 0.0415(12) 0.0457(13) 0.0482(13) -0.0052(10) 0.0194(10) -0.0037(10)
C5 0.0391(14) 0.074(2) 0.0723(19) 0.0078(16) 0.0045(13) -0.0066(13)
C6 0.0607(16) 0.0511(15) 0.0565(16) 0.0006(12) 0.0275(13) -0.0081(12)
C7 0.0533(15) 0.0642(17) 0.0523(15) -0.0212(13) 0.0209(12) -0.0111(13)
C8 0.082(2) 0.0544(17) 0.074(2) -0.0300(16) 0.0396(17) -0.0147(15)
C9 0.096(3) 0.112(3) 0.060(2) -0.033(2) -0.020(2) 0.025(2)
C10 0.0545(14) 0.0389(12) 0.0494(13) -0.0022(10) 0.0243(11) -0.0032(10)
C11 0.0431(14) 0.0484(15) 0.094(2) -0.0074(15) 0.0167(14) -0.0036(12)
C12 0.088(2) 0.0470(15) 0.0568(17) 0.0045(13) 0.0205(16) 0.0001(14)
C13 0.0452(13) 0.0462(13) 0.0434(13) -0.0009(10) 0.0148(11) 0.0051(11)
C14 0.0449(13) 0.0470(14) 0.0430(12) -0.0079(10) 0.0167(10) -0.0038(10)
C15 0.0545(16) 0.0566(16) 0.0623(16) 0.0131(13) 0.0217(13) 0.0111(13)

loop_
_atom_type_symbol
_atom_type_description
_atom_type_scat_dispersion_real
_atom_type_scat_dispersion_imag
_atom_type_scat_source
C C 0.0033 0.0016 'International Tables Vol C Tables 4.2.6.8 and 6.1.1.4'
H H 0.0000 0.0000 'International Tables Vol C Tables 4.2.6.8 and 6.1.1.4'
N N 0.0061 0.0033 'International Tables Vol C Tables 4.2.6.8 and 6.1.1.4'
O O 0.0106 0.0060 'International Tables Vol C Tables 4.2.6.8 and 6.1.1.4'

loop_
_geom_angle_atom_site_label_1
_geom_angle_atom_site_label_2
_geom_angle_atom_site_label_3
_geom_angle
_geom_angle_site_symmetry_1
_geom_angle_site_symmetry_3
_geom_angle_publ_flag
C14 N1 C4 119.29(18) . . ?
C14 N1 C1 119.11(18) . . ?
C4 N1 C1 117.47(17) . . ?
C10 N2 C7 116.70(18) . . ?
C10 N2 C13 112.68(17) . . ?
C7 N2 C13 112.74(18) . . ?
N1 C1 C3 111.5(2) . . ?
N1 C1 C2 114.8(2) . . ?
C3 C1 C2 110.7(2) . . ?
N1 C4 C5 110.9(2) . . ?
N1 C4 C6 115.2(2) . . ?
C5 C4 C6 110.2(2) . . ?
N2 C7 C8 111.0(2) . . ?
N2 C7 C9 116.4(3) . . ?
C8 C7 C9 109.8(3) . . ?
N2 C10 C11 110.9(2) . . ?
N2 C10 C12 116.8(2) . . ?
C11 C10 C12 109.7(2) . . ?
N2 C13 C14 114.29(19) . . ?
N1 C14 C13 110.57(19) . . ?
N1 C14 C15 113.9(2) . . ?
C13 C14 C15 112.8(2) . . ?
O1 C15 C14 114.0(2) . . ?

loop_
_geom_bond_atom_site_label_1
_geom_bond_atom_site_label_2
_geom_bond_distance
_geom_bond_site_symmetry_2
_geom_bond_publ_flag
O1 C15 1.391(3) . ?
N1 C14 1.443(3) . ?
N1 C4 1.452(3) . ?
N1 C1 1.462(3) . ?
N2 C10 1.469(3) . ?
N2 C7 1.473(3) . ?
N2 C13 1.478(3) . ?
C1 C3 1.502(4) . ?
C1 C2 1.520(4) . ?
C4 C5 1.516(4) . ?
C4 C6 1.524(4) . ?
C7 C8 1.516(4) . ?
C7 C9 1.516(5) . ?
C10 C11 1.498(4) . ?
C10 C12 1.533(4) . ?
C13 C14 1.509(3) . ?
C14 C15 1.541(4) . ?
